data_1509856
loop_
_publ_author_name
'Kanatzidis, M.G.'
'Chou Junhong'

_publ_section_title
;
 Isolation of beta-Ag3 As Se3, (Me3 N H) (Ag3 As2 Se5), K5 Ag2 As3 Se9,
 and K Ag3 As2 S5 : novel solid state silver thio- and selenoarsenates
 from solvento-thermal synthesis
;
_journal_name_full 'Journal of Solid State Chemistry'
_journal_page_first 186
_journal_page_last 201
_journal_paper_doi 10.1006/jssc.1996.0375
_journal_volume 127
_journal_year 1996
_chemical_formula_sum 'Ag3 As2 K S5'
_chemical_name_systematic 'K (Ag3 As2 S5)'
_space_group_IT_number 62
_symmetry_space_group_name_Hall '-P 2ac 2n'
_symmetry_space_group_name_H-M 'P n m a'
_cell_angle_alpha 90
_cell_angle_beta 90
_cell_angle_gamma 90
_cell_formula_units_Z 8
_cell_length_a 19.21
_cell_length_b 16.867
_cell_length_c 6.3491
_cell_volume 2057.204
_citation_journal_id_ASTM JSSCBI
_cod_data_source_file silver3-x_13.cif
_cod_data_source_block Ag3As2K1S5
_cod_original_formula_sum 'Ag3 As2 K1 S5'
_cod_database_code 1509856

loop_
_symmetry_equiv_pos_as_xyz
x,y,z
-x+1/2,-y,z+1/2
x+1/2,-y+1/2,-z+1/2
-x,y+1/2,-z
-x,-y,-z
x-1/2,y,-z-1/2
-x-1/2,y-1/2,z-1/2
x,-y-1/2,z

loop_
_atom_site_label
_atom_site_type_symbol
_atom_site_fract_x
_atom_site_fract_y
_atom_site_fract_z
_atom_site_occupancy
_atom_site_U_iso_or_equiv
S4 S-2 0.5232 0.3456 0.579 1 0.0
As3 As+3 0.6069 0.25 0.5118 1 0.0
S2 S-2 0.8151 0.3558 0.209 1 0.0
As1 As+3 0.787 0.25 0.4088 1 0.0
K1 K+1 0.4786 0.3776 0.0894 1 0.0
S3 S-2 0.6071 0.4913 0.256 1 0.0
As2 As+3 0.5884 0.4603 0.595 1 0.0
Ag3 Ag+1 0.8572 0.3669 0.8395 1 0.0
Ag2 Ag+1 0.7332 0.5239 -0.0909 1 0.0
S6 S-2 0.6068 0.25 0.161 1 0.0
Ag1 Ag+1 0.6851 0.369 0.0892 1 0.0
S1 S-2 0.3806 0.25 0.881 1 0.0
S5 S-2 0.6914 0.4075 0.689 1 0.0
